data_4317979
loop_
_publ_author_name
'Vincenzo G. Albano'
'Martino Di Serio'
'Magda Monari'
'Ida Orabona'
'Achille Panunzi'
'Francesco Ruffo'

_publ_section_title
;
 Mechanism of Silver-Promoted Ligand Metathesis in Square-Planar Complexes
 of d8 Ions. Kinetics of Formation and Molecular Structures of a
 Trinuclear Intermediate [(Me)(N-N)Pt(\m-Cl)Ag(\m-Cl)Pt(N-N)(Me)]+ and Its
 Dinuclear Evolution Product [(Me)(N-N)Pt(\m-Cl)Pt(N-N)(Me)]+ (N-N =
 ArNC(Me)C(Me)NAr, Ar = 2,6-(i-Pr)2C6H3)
;
_journal_name_full 'Inorganic Chemistry'
_journal_page_first 2672
_journal_page_last 2677
_journal_paper_doi 10.1021/ic011059p
_journal_volume 41
_journal_year 2002
_chemical_formula_sum 'C59 H86 B Cl4 F4 N4 Pt2'
_chemical_formula_weight 1470.11
_chemical_name_systematic
;
  ?
;
_space_group_IT_number 14
_symmetry_cell_setting monoclinic
_symmetry_space_group_name_Hall '-P 2yn'
_symmetry_space_group_name_H-M 'P 1 21/n 1'
_atom_sites_solution_hydrogens geom
_atom_sites_solution_primary direct
_atom_sites_solution_secondary difmap
_audit_creation_method SHELXL
_cell_angle_alpha 90.00
_cell_angle_beta 112.1890(10)
_cell_angle_gamma 90.00
_cell_formula_units_Z 4
_cell_length_a 16.1700(10)
_cell_length_b 24.5220(10)
_cell_length_c 18.4640(10)
_cell_measurement_temperature 293(2)
_cell_volume 6779.2(6)
_computing_cell_refinement 'Bruker SMART'
_computing_data_collection 'Bruker SMART'
_computing_data_reduction 'Bruker SAINT'
_computing_structure_refinement 'SHELXL-97 (Sheldrick, 1997)'
_computing_structure_solution 'SIR 97 (Giacovazzo, 1997)'
_diffrn_ambient_temperature 293(2)
_diffrn_measured_fraction_theta_full 0.975
_diffrn_measured_fraction_theta_max 0.975
_diffrn_measurement_device 'Bruker AXS SMART CCD diffractometer'
_diffrn_measurement_method '\w rotation with narrow frame'
_diffrn_radiation_monochromator graphite
_diffrn_radiation_source 'fine-focus sealed tube'
_diffrn_radiation_type MoK\a
_diffrn_radiation_wavelength 0.71073
_diffrn_reflns_av_R_equivalents 0.0707
_diffrn_reflns_av_sigmaI/netI 0.0885
_diffrn_reflns_limit_h_max 22
_diffrn_reflns_limit_h_min -23
_diffrn_reflns_limit_k_max 35
_diffrn_reflns_limit_k_min -35
_diffrn_reflns_limit_l_max 26
_diffrn_reflns_limit_l_min -25
_diffrn_reflns_number 77848
_diffrn_reflns_theta_full 31.01
_diffrn_reflns_theta_max 31.01
_diffrn_reflns_theta_min 1.43
_exptl_absorpt_coefficient_mu 4.327
_exptl_absorpt_correction_T_max 1.000
_exptl_absorpt_correction_T_min 0.659
_exptl_absorpt_correction_type empirical
_exptl_absorpt_process_details SADABS
_exptl_crystal_colour dark_red
_exptl_crystal_density_diffrn 1.440
_exptl_crystal_density_method 'not measured'
_exptl_crystal_description parallelepiped
_exptl_crystal_F_000 2932
_exptl_crystal_size_max 0.40
_exptl_crystal_size_mid 0.35
_exptl_crystal_size_min 0.33
_refine_diff_density_max 1.331
_refine_diff_density_min -1.320
_refine_diff_density_rms 0.106
_refine_ls_extinction_method none
_refine_ls_goodness_of_fit_obs 1.051
_refine_ls_goodness_of_fit_ref 0.863
_refine_ls_hydrogen_treatment mixed
_refine_ls_matrix_type full
_refine_ls_number_parameters 620
_refine_ls_number_reflns 19776
_refine_ls_number_restraints 3
_refine_ls_restrained_S_all 0.855
_refine_ls_R_factor_all 0.0888
_refine_ls_R_factor_gt 0.0374
_refine_ls_shift/su_max 0.002
_refine_ls_shift/su_mean 0.000
_refine_ls_structure_factor_coef Fsqd
_refine_ls_weighting_details 'w=1/[\s^2^(Fo^2^)+(0.0311P)^2^+0.0000P] where P=(Fo^2^+2Fc^2^)/3'
_refine_ls_weighting_scheme calc
_refine_ls_wR_factor_gt 0.0728
_refine_ls_wR_factor_ref 0.0825
_reflns_number_gt 11278
_reflns_number_total 21567
_reflns_threshold_expression >2sigma(I)
_cod_data_source_file ic011059p_2.cif
_cod_data_source_block ptclpt
_cod_depositor_comments
;
The following automatic conversions were performed:

'_symmetry_cell_setting' value 'Monoclinic' changed to 'monoclinic'
according to the built-in table from CIF Core dictionary named
'cif_core.dic' version 2.4.1 from 2010-06-29.

Automatic conversion script
Id: cif_fix_values 1646 2011-03-28 12:23:43Z adriana 

The following automatic conversions were performed:

'_refine_ls_weighting_scheme' value 'calc
w=1/[\s^2^(Fo^2^)+(0.0311P)^2^+0.0000P] where P=(Fo^2^+2Fc^2^)/3' was
changed to 'calc'. New tag '_refine_ls_weighting_details' was
created. The value of the new tag was set to
'w=1/[\s^2^(Fo^2^)+(0.0311P)^2^+0.0000P] where P=(Fo^2^+2Fc^2^)/3'.

Automatic conversion script
Id: cif_fix_values 3143 2015-03-26 13:38:13Z robertas 
;
_cod_database_code 4317979

loop_
_symmetry_equiv_pos_as_xyz
'x, y, z'
'-x+1/2, y+1/2, -z+1/2'
'-x, -y, -z'
'x-1/2, -y-1/2, z-1/2'

loop_
_atom_site_label
_atom_site_type_symbol
_atom_site_fract_x
_atom_site_fract_y
_atom_site_fract_z
_atom_site_U_iso_or_equiv
_atom_site_adp_type
_atom_site_symmetry_multiplicity
_atom_site_calc_flag
_atom_site_refinement_flags
_atom_site_disorder_assembly
Pt1 Pt 0.237245(11) 0.862721(6) 0.255833(9) 0.04267(5) Uani 1 d . .
Pt2 Pt 0.356915(11) 0.852365(6) 0.104342(8) 0.04138(5) Uani 1 d . .
Cl1 Cl 0.29640(8) 0.90466(4) 0.17508(6) 0.0561(3) Uani 1 d . .
N1 N 0.1905(2) 0.83437(13) 0.3340(2) 0.0441(8) Uani 1 d . .
N2 N 0.2793(2) 0.92269(13) 0.3427(2) 0.0461(8) Uani 1 d . .
N3 N 0.3111(2) 0.90290(12) 0.0050(2) 0.0421(8) Uani 1 d . .
N4 N 0.4034(2) 0.81418(12) 0.0317(2) 0.0421(8) Uani 1 d . .
C1 C 0.1852(3) 0.8015(2) 0.1741(2) 0.0524(11) Uani 1 d . .
H1A H 0.2012(3) 0.8080(2) 0.1298(2) 0.079 Uiso 1 calc R .
H1B H 0.1214(3) 0.8010(2) 0.1575(2) 0.079 Uiso 1 calc R .
H1C H 0.2090(3) 0.7669(2) 0.1971(2) 0.079 Uiso 1 calc R .
C2 C 0.2033(3) 0.8636(2) 0.3953(2) 0.0568(12) Uani 1 d . .
C3 C 0.1706(4) 0.8484(2) 0.4595(3) 0.081(2) Uani 1 d . .
H3A H 0.1394(4) 0.8143(2) 0.4471(3) 0.122 Uiso 1 calc R .
H3B H 0.1310(4) 0.8763(2) 0.4639(3) 0.122 Uiso 1 calc R .
H3C H 0.2207(4) 0.8452(2) 0.5082(3) 0.122 Uiso 1 calc R .
C4 C 0.2537(3) 0.9146(2) 0.4000(2) 0.0548(11) Uani 1 d . .
C5 C 0.2725(4) 0.9522(2) 0.4687(3) 0.084(2) Uani 1 d . .
H5A H 0.3056(4) 0.9832(2) 0.4628(3) 0.127 Uiso 1 calc R .
H5B H 0.3067(4) 0.9332(2) 0.5160(3) 0.127 Uiso 1 calc R .
H5C H 0.2171(4) 0.9642(2) 0.4712(3) 0.127 Uiso 1 calc R .
C6 C 0.3257(2) 0.97036(11) 0.3379(2) 0.0536(11) Uani 1 d G .
C7 C 0.2795(2) 1.01909(14) 0.3137(2) 0.0688(14) Uani 1 d G .
C8 C 0.3249(3) 1.06586(10) 0.3074(2) 0.095(2) Uani 1 d G .
H8 H 0.2941(4) 1.09846(13) 0.2912(3) 0.114 Uiso 1 calc R .
C9 C 0.4165(3) 1.06391(14) 0.3254(2) 0.105(2) Uani 1 d G .
H9 H 0.4469(4) 1.0952(2) 0.3212(3) 0.125 Uiso 1 calc R .
C10 C 0.4626(2) 1.0152(2) 0.3496(2) 0.096(2) Uani 1 d G .
H10 H 0.5238(2) 1.0139(3) 0.3616(3) 0.116 Uiso 1 calc R .
C11 C 0.4172(2) 0.96841(13) 0.3559(2) 0.0684(14) Uani 1 d G .
C12 C 0.4671(4) 0.9142(2) 0.3792(3) 0.083(2) Uani 1 d . .
H12 H 0.4232(4) 0.8852(2) 0.3568(3) 0.100 Uiso 1 calc R .
C13 C 0.5032(5) 0.9070(3) 0.4683(4) 0.141(3) Uani 1 d . .
H13A H 0.4558(5) 0.9126(3) 0.4868(4) 0.211 Uiso 1 calc R .
H13B H 0.5498(5) 0.9331(3) 0.4923(4) 0.211 Uiso 1 calc R .
H13C H 0.5267(5) 0.8708(3) 0.4815(4) 0.211 Uiso 1 calc R .
C14 C 0.5406(4) 0.9056(3) 0.3493(4) 0.148(3) Uani 1 d . .
H14A H 0.5681(4) 0.8708(3) 0.3667(4) 0.223 Uiso 1 calc R .
H14B H 0.5845(4) 0.9339(3) 0.3690(4) 0.223 Uiso 1 calc R .
H14C H 0.5162(4) 0.9066(3) 0.2932(4) 0.223 Uiso 1 calc R .
C15 C 0.1786(4) 1.0212(2) 0.2857(4) 0.093(2) Uani 1 d . .
H15 H 0.1593(4) 0.9884(2) 0.3051(4) 0.112 Uiso 1 calc R .
C16 C 0.1457(6) 1.0703(3) 0.3180(5) 0.158(3) Uani 1 d . .
H16A H 0.0816(6) 1.0699(3) 0.2987(5) 0.237 Uiso 1 calc R .
H16B H 0.1654(6) 1.1033(3) 0.3016(5) 0.237 Uiso 1 calc R .
H16C H 0.1692(6) 1.0686(3) 0.3741(5) 0.237 Uiso 1 calc R .
C17 C 0.1360(5) 1.0198(3) 0.1971(4) 0.158(4) Uani 1 d . .
H17A H 0.0722(5) 1.0211(3) 0.1808(4) 0.237 Uiso 1 calc R .
H17B H 0.1528(5) 0.9867(3) 0.1783(4) 0.237 Uiso 1 calc R .
H17C H 0.1561(5) 1.0505(3) 0.1760(4) 0.237 Uiso 1 calc R .
C18 C 0.1483(2) 0.78290(9) 0.3241(2) 0.0463(10) Uani 1 d G .
C19 C 0.2004(2) 0.73615(13) 0.3465(2) 0.0637(13) Uani 1 d G .
C20 C 0.1601(3) 0.68509(10) 0.3339(2) 0.081(2) Uani 1 d G .
H20 H 0.1950(3) 0.65381(12) 0.3489(3) 0.097 Uiso 1 calc R .
C21 C 0.0677(3) 0.68078(10) 0.2990(2) 0.088(2) Uani 1 d G .
H21 H 0.0408(4) 0.64661(12) 0.2906(3) 0.106 Uiso 1 calc R .
C22 C 0.0156(2) 0.72753(14) 0.2767(2) 0.0724(14) Uani 1 d G .
H22 H -0.0462(2) 0.7246(2) 0.2533(3) 0.087 Uiso 1 calc R .
C23 C 0.0559(2) 0.77859(11) 0.2892(2) 0.0576(12) Uani 1 d G .
C24 C -0.0044(3) 0.8292(2) 0.2646(3) 0.0740(15) Uani 1 d . .
H24 H 0.0334(3) 0.8617(2) 0.2805(3) 0.089 Uiso 1 calc R .
C25 C -0.0703(5) 0.8301(3) 0.3057(4) 0.124(3) Uani 1 d . .
H25A H -0.0382(5) 0.8287(3) 0.3613(4) 0.186 Uiso 1 calc R .
H25B H -0.1094(5) 0.7992(3) 0.2894(4) 0.186 Uiso 1 calc R .
H25C H -0.1049(5) 0.8630(3) 0.2923(4) 0.186 Uiso 1 calc R .
C26 C -0.0546(5) 0.8314(3) 0.1776(4) 0.142(3) Uani 1 d . .
H26A H -0.0130(5) 0.8308(3) 0.1518(4) 0.214 Uiso 1 calc R .
H26B H -0.0892(5) 0.8643(3) 0.1642(4) 0.214 Uiso 1 calc R .
H26C H -0.0937(5) 0.8005(3) 0.1612(4) 0.214 Uiso 1 calc R .
C27 C 0.3024(4) 0.7395(2) 0.3824(4) 0.085(2) Uani 1 d . .
H27 H 0.3182(4) 0.7769(2) 0.3740(4) 0.102 Uiso 1 calc R .
C28 C 0.3397(4) 0.7304(3) 0.4687(4) 0.141(3) Uani 1 d . .
H28A H 0.3103(4) 0.7541(3) 0.4928(4) 0.211 Uiso 1 calc R .
H28B H 0.4026(4) 0.7381(3) 0.4892(4) 0.211 Uiso 1 calc R .
H28C H 0.3303(4) 0.6931(3) 0.4795(4) 0.211 Uiso 1 calc R .
C29 C 0.3485(5) 0.7024(3) 0.3443(4) 0.137(3) Uani 1 d . .
H29A H 0.3244(5) 0.7083(3) 0.2887(4) 0.205 Uiso 1 calc R .
H29B H 0.3391(5) 0.6651(3) 0.3550(4) 0.205 Uiso 1 calc R .
H29C H 0.4114(5) 0.7101(3) 0.3647(4) 0.205 Uiso 1 calc R .
C30 C 0.4111(3) 0.7991(2) 0.1971(2) 0.0605(12) Uani 1 d . .
H30A H 0.3957(3) 0.8108(2) 0.2400(2) 0.091 Uiso 1 calc R .
H30B H 0.4749(3) 0.7986(2) 0.2131(2) 0.091 Uiso 1 calc R .
H30C H 0.3879(3) 0.7631(2) 0.1813(2) 0.091 Uiso 1 calc R .
C31 C 0.3377(3) 0.8888(2) -0.0497(2) 0.0471(10) Uani 1 d . .
C32 C 0.3154(4) 0.9181(2) -0.1252(3) 0.0751(15) Uani 1 d . .
H32A H 0.2814(4) 0.9502(2) -0.1253(3) 0.113 Uiso 1 calc R .
H32B H 0.2808(4) 0.8946(2) -0.1674(3) 0.113 Uiso 1 calc R .
H32C H 0.3695(4) 0.9283(2) -0.1317(3) 0.113 Uiso 1 calc R .
C33 C 0.3902(3) 0.8375(2) -0.0338(2) 0.0462(10) Uani 1 d . .
C34 C 0.4204(3) 0.8154(2) -0.0956(3) 0.0678(14) Uani 1 d . .
H34A H 0.4534(3) 0.7823(2) -0.0773(3) 0.102 Uiso 1 calc R .
H34B H 0.4579(3) 0.8418(2) -0.1068(3) 0.102 Uiso 1 calc R .
H34C H 0.3693(3) 0.8081(2) -0.1424(3) 0.102 Uiso 1 calc R .
C35 C 0.4417(2) 0.76103(9) 0.0479(2) 0.0482(10) Uani 1 d G .
C36 C 0.3854(2) 0.71595(13) 0.0290(2) 0.0672(13) Uani 1 d G .
C37 C 0.4211(3) 0.66370(10) 0.0448(2) 0.091(2) Uani 1 d G .
H37 H 0.3834(3) 0.63354(13) 0.0322(3) 0.109 Uiso 1 calc R .
C38 C 0.5130(3) 0.65653(10) 0.0795(2) 0.103(2) Uani 1 d G .
H38 H 0.5369(4) 0.62157(12) 0.0901(3) 0.124 Uiso 1 calc R .
C39 C 0.5693(2) 0.70160(14) 0.0984(2) 0.081(2) Uani 1 d G .
H39 H 0.6308(2) 0.6968(2) 0.1216(3) 0.098 Uiso 1 calc R .
C40 C 0.5336(2) 0.75385(11) 0.0826(2) 0.0569(12) Uani 1 d G .
C41 C 0.5983(3) 0.8018(2) 0.1028(3) 0.078(2) Uani 1 d . .
H41 H 0.5633(3) 0.8353(2) 0.0860(3) 0.093 Uiso 1 calc R .
C42 C 0.6645(4) 0.7992(2) 0.0627(4) 0.098(2) Uani 1 d . .
H42A H 0.7034(4) 0.8303(2) 0.0775(4) 0.147 Uiso 1 calc R .
H42B H 0.6328(4) 0.7992(2) 0.0070(4) 0.147 Uiso 1 calc R .
H42C H 0.6993(4) 0.7664(2) 0.0781(4) 0.147 Uiso 1 calc R .
C43 C 0.6501(5) 0.8052(3) 0.1910(4) 0.149(3) Uani 1 d . .
H43A H 0.6089(5) 0.8069(3) 0.2171(4) 0.224 Uiso 1 calc R .
H43B H 0.6868(5) 0.8373(3) 0.2030(4) 0.224 Uiso 1 calc R .
H43C H 0.6873(5) 0.7735(3) 0.2083(4) 0.224 Uiso 1 calc R .
C44 C 0.2842(4) 0.7236(2) -0.0058(4) 0.087(2) Uani 1 d . .
H44 H 0.2721(4) 0.7622(2) -0.0003(4) 0.105 Uiso 1 calc R .
C45 C 0.2351(5) 0.6903(3) 0.0361(4) 0.130(3) Uani 1 d . .
H45A H 0.2591(5) 0.6989(3) 0.0908(4) 0.195 Uiso 1 calc R .
H45B H 0.2430(5) 0.6521(3) 0.0292(4) 0.195 Uiso 1 calc R .
H45C H 0.1727(5) 0.6990(3) 0.0143(4) 0.195 Uiso 1 calc R .
C46 C 0.2469(5) 0.7103(3) -0.0924(4) 0.144(3) Uani 1 d . .
H46A H 0.1834(5) 0.7154(3) -0.1131(4) 0.217 Uiso 1 calc R .
H46B H 0.2605(5) 0.6731(3) -0.0998(4) 0.217 Uiso 1 calc R .
H46C H 0.2733(5) 0.7341(3) -0.1190(4) 0.217 Uiso 1 calc R .
C47 C 0.2545(2) 0.94892(10) -0.0027(2) 0.0514(11) Uani 1 d G .
C48 C 0.2901(2) 1.00121(12) 0.0126(2) 0.0614(12) Uani 1 d G .
C49 C 0.2341(3) 1.04572(9) 0.0047(2) 0.095(2) Uani 1 d G .
H49 H 0.2579(4) 1.08070(10) 0.0150(3) 0.114 Uiso 1 calc R .
C50 C 0.1425(3) 1.03795(14) -0.0185(2) 0.102(2) Uani 1 d G .
H50 H 0.1051(3) 1.0677(2) -0.0238(3) 0.122 Uiso 1 calc R .
C51 C 0.1070(2) 0.9857(2) -0.0338(2) 0.093(2) Uani 1 d G .
H51 H 0.0457(2) 0.9805(2) -0.0494(3) 0.111 Uiso 1 calc R .
C52 C 0.1629(2) 0.94115(12) -0.0259(2) 0.0685(13) Uani 1 d G .
C53 C 0.1245(3) 0.8843(2) -0.0371(3) 0.084(2) Uani 1 d . .
H53 H 0.1732(3) 0.8598(2) -0.0069(3) 0.100 Uiso 1 calc R .
C54 C 0.0498(4) 0.8758(3) -0.0074(4) 0.115(2) Uani 1 d . .
H54A H 0.0292(4) 0.8388(3) -0.0167(4) 0.173 Uiso 1 calc R .
H54B H 0.0013(4) 0.9001(3) -0.0343(4) 0.173 Uiso 1 calc R .
H54C H 0.0716(4) 0.8832(3) 0.0478(4) 0.173 Uiso 1 calc R .
C55 C 0.0945(5) 0.8666(3) -0.1216(5) 0.131(3) Uani 1 d . .
H55A H 0.0704(5) 0.8304(3) -0.1271(5) 0.197 Uiso 1 calc R .
H55B H 0.1446(5) 0.8669(3) -0.1375(5) 0.197 Uiso 1 calc R .
H55C H 0.0495(5) 0.8912(3) -0.1540(5) 0.197 Uiso 1 calc R .
C56 C 0.3912(4) 1.0106(2) 0.0448(3) 0.077(2) Uani 1 d . .
H56 H 0.4193(4) 0.9771(2) 0.0364(3) 0.093 Uiso 1 calc R .
C57 C 0.4178(5) 1.0574(2) 0.0015(4) 0.121(2) Uani 1 d . .
H57A H 0.3950(5) 1.0499(2) -0.0536(4) 0.182 Uiso 1 calc R .
H57B H 0.4817(5) 1.0603(2) 0.0207(4) 0.182 Uiso 1 calc R .
H57C H 0.3932(5) 1.0912(2) 0.0106(4) 0.182 Uiso 1 calc R .
C58 C 0.4263(5) 1.0212(3) 0.1325(4) 0.142(3) Uani 1 d . .
H58A H 0.4896(5) 1.0269(3) 0.1516(4) 0.213 Uiso 1 calc R .
H58B H 0.4135(5) 0.9903(3) 0.1585(4) 0.213 Uiso 1 calc R .
H58C H 0.3977(5) 1.0530(3) 0.1427(4) 0.213 Uiso 1 calc R .
B1 B 0.3192(6) 0.8739(3) 0.6772(4) 0.087(2) Uani 1 d . .
F1 F 0.2423(3) 0.8995(2) 0.6395(2) 0.1322(15) Uani 1 d . .
F2 F 0.3813(3) 0.8993(2) 0.7330(2) 0.147(2) Uani 1 d . .
F3 F 0.3026(3) 0.8289(2) 0.7098(3) 0.191(3) Uani 1 d . .
F4 F 0.3511(4) 0.8569(2) 0.6221(2) 0.192(3) Uani 1 d . .
Cl63 Cl 0.1220(3) 0.0051(2) 0.7365(3) 0.309(2) Uani 1 d D .
Cl62 Cl 0.2529(3) 0.0493(2) 0.7099(5) 0.426(5) Uani 1 d D .
Cl61 Cl 0.1055(6) 0.0252(2) 0.5885(3) 0.476(5) Uani 1 d D .
C60 C 0.1750(9) 0.0032(3) 0.6758(6) 0.209(6) Uani 1 d D .

loop_
_atom_site_aniso_label
_atom_site_aniso_U_11
_atom_site_aniso_U_22
_atom_site_aniso_U_33
_atom_site_aniso_U_23
_atom_site_aniso_U_13
_atom_site_aniso_U_12
Pt1 0.04779(10) 0.04790(9) 0.03721(8) -0.00211(7) 0.02158(7) 0.00084(7)
Pt2 0.04256(10) 0.04846(9) 0.03772(8) 0.00068(7) 0.02039(7) 0.00071(7)
Cl1 0.0737(8) 0.0547(6) 0.0563(6) -0.0014(5) 0.0433(6) 0.0016(5)
N1 0.047(2) 0.050(2) 0.038(2) 0.0055(15) 0.019(2) 0.007(2)
N2 0.047(2) 0.050(2) 0.042(2) -0.0008(15) 0.018(2) -0.006(2)
N3 0.037(2) 0.047(2) 0.042(2) 0.0027(14) 0.014(2) 0.0030(15)
N4 0.044(2) 0.046(2) 0.041(2) -0.0042(15) 0.020(2) -0.0033(15)
C1 0.072(3) 0.052(2) 0.047(2) -0.012(2) 0.038(2) -0.019(2)
C2 0.071(3) 0.065(3) 0.039(2) -0.002(2) 0.027(2) 0.000(2)
C3 0.117(5) 0.085(4) 0.056(3) -0.006(3) 0.049(3) -0.028(3)
C4 0.061(3) 0.059(3) 0.048(2) -0.007(2) 0.025(2) -0.005(2)
C5 0.121(5) 0.084(4) 0.058(3) -0.024(3) 0.045(3) -0.021(3)
C6 0.059(3) 0.060(3) 0.041(2) -0.005(2) 0.017(2) -0.009(2)
C7 0.089(4) 0.061(3) 0.056(3) -0.003(2) 0.026(3) -0.008(3)
C8 0.151(6) 0.064(4) 0.066(3) 0.005(3) 0.034(4) -0.018(4)
C9 0.139(6) 0.105(5) 0.075(4) -0.013(4) 0.046(4) -0.062(5)
C10 0.077(4) 0.139(6) 0.075(4) -0.028(4) 0.031(3) -0.054(4)
C11 0.068(4) 0.087(4) 0.052(3) -0.015(3) 0.024(3) -0.023(3)
C12 0.056(3) 0.115(5) 0.075(4) -0.021(3) 0.021(3) -0.002(3)
C13 0.136(7) 0.173(7) 0.089(5) 0.011(5) 0.015(5) 0.056(6)
C14 0.068(5) 0.221(9) 0.148(7) -0.050(6) 0.032(5) 0.012(5)
C15 0.107(5) 0.069(4) 0.097(5) -0.002(3) 0.032(4) 0.014(3)
C16 0.169(8) 0.126(6) 0.181(8) -0.038(6) 0.068(6) 0.024(6)
C17 0.128(7) 0.204(9) 0.099(6) -0.032(5) -0.006(5) 0.078(6)
C18 0.055(3) 0.045(2) 0.045(2) 0.001(2) 0.027(2) -0.004(2)
C19 0.078(4) 0.053(3) 0.079(3) 0.004(2) 0.051(3) 0.009(2)
C20 0.112(5) 0.053(3) 0.106(4) 0.008(3) 0.074(4) 0.015(3)
C21 0.131(6) 0.063(3) 0.104(5) -0.020(3) 0.082(4) -0.022(4)
C22 0.079(4) 0.078(4) 0.070(3) -0.007(3) 0.039(3) -0.018(3)
C23 0.070(3) 0.053(3) 0.057(3) 0.001(2) 0.032(2) -0.008(2)
C24 0.059(3) 0.072(3) 0.083(4) 0.024(3) 0.017(3) 0.003(3)
C25 0.126(6) 0.118(5) 0.151(6) 0.031(5) 0.080(5) 0.057(5)
C26 0.128(7) 0.190(8) 0.103(5) 0.065(5) 0.037(5) 0.066(6)
C27 0.080(4) 0.073(3) 0.114(5) 0.023(3) 0.050(4) 0.026(3)
C28 0.090(5) 0.215(9) 0.114(6) -0.009(6) 0.035(4) 0.027(5)
C29 0.123(6) 0.172(7) 0.145(6) 0.048(5) 0.084(5) 0.076(5)
C30 0.074(3) 0.063(3) 0.054(3) 0.017(2) 0.036(2) 0.023(2)
C31 0.046(3) 0.058(3) 0.040(2) 0.006(2) 0.019(2) 0.006(2)
C32 0.091(4) 0.088(4) 0.054(3) 0.018(3) 0.037(3) 0.021(3)
C33 0.047(3) 0.051(2) 0.046(2) 0.000(2) 0.023(2) -0.001(2)
C34 0.089(4) 0.075(3) 0.053(3) -0.003(2) 0.042(3) 0.014(3)
C35 0.054(3) 0.046(2) 0.048(2) -0.001(2) 0.023(2) 0.008(2)
C36 0.078(4) 0.054(3) 0.079(3) -0.006(2) 0.039(3) -0.009(3)
C37 0.110(5) 0.049(3) 0.129(5) -0.001(3) 0.063(4) -0.002(3)
C38 0.128(6) 0.057(4) 0.142(6) 0.019(4) 0.070(5) 0.023(4)
C39 0.077(4) 0.084(4) 0.090(4) 0.017(3) 0.040(3) 0.030(3)
C40 0.059(3) 0.057(3) 0.064(3) 0.002(2) 0.033(2) 0.013(2)
C41 0.047(3) 0.084(4) 0.094(4) -0.010(3) 0.018(3) 0.010(3)
C42 0.078(4) 0.096(4) 0.133(5) 0.001(4) 0.054(4) -0.004(3)
C43 0.097(6) 0.221(9) 0.119(6) -0.068(6) 0.030(5) -0.044(6)
C44 0.074(4) 0.061(3) 0.119(5) -0.010(3) 0.027(4) -0.016(3)
C45 0.105(6) 0.140(6) 0.162(7) -0.030(5) 0.071(5) -0.046(5)
C46 0.098(6) 0.188(8) 0.128(6) 0.002(6) 0.021(5) -0.037(5)
C47 0.046(3) 0.061(3) 0.055(3) 0.013(2) 0.028(2) 0.017(2)
C48 0.066(3) 0.053(3) 0.075(3) 0.007(2) 0.038(3) 0.010(2)
C49 0.115(5) 0.066(3) 0.124(5) 0.013(3) 0.068(4) 0.032(4)
C50 0.110(6) 0.090(4) 0.124(5) 0.030(4) 0.065(4) 0.053(4)
C51 0.050(3) 0.115(5) 0.113(5) 0.026(4) 0.030(3) 0.039(3)
C52 0.051(3) 0.084(4) 0.067(3) 0.008(3) 0.018(2) 0.008(3)
C53 0.043(3) 0.108(4) 0.091(4) 0.007(4) 0.015(3) 0.009(3)
C54 0.070(4) 0.141(6) 0.134(6) 0.014(5) 0.038(4) -0.023(4)
C55 0.105(6) 0.143(7) 0.153(7) -0.033(5) 0.056(5) -0.026(5)
C56 0.082(4) 0.053(3) 0.101(4) -0.011(3) 0.039(3) -0.003(3)
C57 0.141(7) 0.102(5) 0.154(7) 0.024(4) 0.094(5) -0.008(4)
C58 0.121(6) 0.175(7) 0.112(6) 0.004(5) 0.024(5) -0.073(5)
B1 0.102(6) 0.095(5) 0.048(3) -0.005(4) 0.009(4) 0.010(4)
F1 0.124(3) 0.133(3) 0.121(3) -0.013(2) 0.026(3) 0.049(3)
F2 0.117(3) 0.216(5) 0.111(3) -0.056(3) 0.046(3) -0.054(3)
F3 0.142(4) 0.173(5) 0.202(5) 0.067(4) 0.000(4) -0.027(3)
F4 0.181(5) 0.301(7) 0.080(3) -0.018(3) 0.033(3) 0.104(4)
Cl63 0.340(5) 0.241(4) 0.419(7) 0.143(4) 0.224(5) 0.121(4)
Cl62 0.315(6) 0.142(3) 0.911(15) -0.055(5) 0.334(8) -0.028(3)
Cl61 0.779(14) 0.324(6) 0.239(5) 0.070(4) 0.093(6) 0.275(8)
C60 0.394(18) 0.093(6) 0.212(11) 0.049(6) 0.197(13) 0.064(9)

loop_
_atom_type_symbol
_atom_type_description
_atom_type_scat_dispersion_real
_atom_type_scat_dispersion_imag
_atom_type_scat_source
C C 0.0033 0.0016 'International Tables Vol C Tables 4.2.6.8 and 6.1.1.4'
H H 0.0000 0.0000 'International Tables Vol C Tables 4.2.6.8 and 6.1.1.4'
N N 0.0061 0.0033 'International Tables Vol C Tables 4.2.6.8 and 6.1.1.4'
Cl Cl 0.1484 0.1585 'International Tables Vol C Tables 4.2.6.8 and 6.1.1.4'
Pt Pt -1.7033 8.3905 'International Tables Vol C Tables 4.2.6.8 and 6.1.1.4'
B B 0.0013 0.0007 'International Tables Vol C Tables 4.2.6.8 and 6.1.1.4'
F F 0.0171 0.0103 'International Tables Vol C Tables 4.2.6.8 and 6.1.1.4'

loop_
_geom_angle_atom_site_label_1
_geom_angle_atom_site_label_2
_geom_angle_atom_site_label_3
_geom_angle
_geom_angle_site_symmetry_1
_geom_angle_site_symmetry_3
_geom_angle_publ_flag
N1 Pt1 C1 96.55(14) . . ?
N1 Pt1 N2 78.00(13) . . ?
C1 Pt1 N2 174.02(15) . . ?
N1 Pt1 Cl1 173.05(10) . . ?
C1 Pt1 Cl1 90.34(11) . . ?
N2 Pt1 Cl1 95.08(9) . . ?
N1 Pt1 C2 23.78(12) . . ?
C1 Pt1 C2 120.25(14) . . ?
N2 Pt1 C2 54.23(12) . . ?
Cl1 Pt1 C2 149.27(9) . . ?
N1 Pt1 C4 53.85(13) . . ?
C1 Pt1 C4 150.20(14) . . ?
N2 Pt1 C4 24.17(12) . . ?
Cl1 Pt1 C4 119.22(9) . . ?
C2 Pt1 C4 30.07(12) . . ?
N1 Pt1 C18 24.01(10) . . ?
C1 Pt1 C18 72.73(12) . . ?
N2 Pt1 C18 101.93(10) . . ?
Cl1 Pt1 C18 162.94(6) . . ?
C2 Pt1 C18 47.78(10) . . ?
C4 Pt1 C18 77.82(10) . . ?
N1 Pt1 C6 100.01(11) . . ?
C1 Pt1 C6 163.12(12) . . ?
N2 Pt1 C6 22.03(10) . . ?
Cl1 Pt1 C6 73.06(6) . . ?
C2 Pt1 C6 76.23(11) . . ?
C4 Pt1 C6 46.16(10) . . ?
C18 Pt1 C6 123.95(7) . . ?
N1 Pt1 Pt2 155.41(9) . . ?
C1 Pt1 Pt2 67.13(11) . . ?
N2 Pt1 Pt2 118.83(9) . . ?
Cl1 Pt1 Pt2 30.31(3) . . ?
C2 Pt1 Pt2 163.13(10) . . ?
C4 Pt1 Pt2 141.58(9) . . ?
C18 Pt1 Pt2 134.38(5) . . ?
C6 Pt1 Pt2 98.11(6) . . ?
N4 Pt2 C30 96.35(15) . . ?
N4 Pt2 N3 77.81(12) . . ?
C30 Pt2 N3 173.92(15) . . ?
N4 Pt2 Cl1 172.48(9) . . ?
C30 Pt2 Cl1 91.15(12) . . ?
N3 Pt2 Cl1 94.68(9) . . ?
N4 Pt2 C33 23.87(11) . . ?
C30 Pt2 C33 120.09(14) . . ?
N3 Pt2 C33 54.00(12) . . ?
Cl1 Pt2 C33 148.62(9) . . ?
N4 Pt2 C31 53.97(12) . . ?
C30 Pt2 C31 150.11(14) . . ?
N3 Pt2 C31 23.92(11) . . ?
Cl1 Pt2 C31 118.51(9) . . ?
C33 Pt2 C31 30.12(11) . . ?
N4 Pt2 C35 23.66(10) . . ?
C30 Pt2 C35 73.19(13) . . ?
N3 Pt2 C35 101.12(10) . . ?
Cl1 Pt2 C35 163.75(6) . . ?
C33 Pt2 C35 47.45(10) . . ?
C31 Pt2 C35 77.45(10) . . ?
N4 Pt2 C47 100.02(10) . . ?
C30 Pt2 C47 163.63(13) . . ?
N3 Pt2 C47 22.30(10) . . ?
Cl1 Pt2 C47 72.48(6) . . ?
C33 Pt2 C47 76.28(10) . . ?
C31 Pt2 C47 46.21(10) . . ?
C35 Pt2 C47 123.10(7) . . ?
N4 Pt2 Pt1 155.50(9) . . ?
C30 Pt2 Pt1 67.87(12) . . ?
N3 Pt2 Pt1 118.20(9) . . ?
Cl1 Pt2 Pt1 30.31(3) . . ?
C33 Pt2 Pt1 162.99(8) . . ?
C31 Pt2 Pt1 140.92(8) . . ?
C35 Pt2 Pt1 134.38(5) . . ?
C47 Pt2 Pt1 96.56(5) . . ?
Pt2 Cl1 Pt1 119.39(5) . . ?
C2 N1 C18 121.3(3) . . ?
C2 N1 Pt1 117.7(3) . . ?
C18 N1 Pt1 121.0(2) . . ?
C4 N2 C6 121.4(3) . . ?
C4 N2 Pt1 114.2(3) . . ?
C6 N2 Pt1 124.2(2) . . ?
C31 N3 C47 121.8(3) . . ?
C31 N3 Pt2 114.5(3) . . ?
C47 N3 Pt2 123.7(2) . . ?
C33 N4 C35 120.7(3) . . ?
C33 N4 Pt2 116.9(3) . . ?
C35 N4 Pt2 122.1(2) . . ?
Pt1 C1 H1A 109.47(11) . . ?
Pt1 C1 H1B 109.47(12) . . ?
H1A C1 H1B 109.5 . . ?
Pt1 C1 H1C 109.47(12) . . ?
H1A C1 H1C 109.5 . . ?
H1B C1 H1C 109.5 . . ?
N1 C2 C4 115.1(4) . . ?
N1 C2 C3 124.4(4) . . ?
C4 C2 C3 120.5(4) . . ?
N1 C2 Pt1 38.6(2) . . ?
C4 C2 Pt1 76.6(2) . . ?
C3 C2 Pt1 162.9(3) . . ?
C2 C3 H3A 109.5(2) . . ?
C2 C3 H3B 109.5(3) . . ?
H3A C3 H3B 109.5 . . ?
C2 C3 H3C 109.5(3) . . ?
H3A C3 H3C 109.5 . . ?
H3B C3 H3C 109.5 . . ?
N2 C4 C2 115.0(4) . . ?
N2 C4 C5 125.0(4) . . ?
C2 C4 C5 120.0(4) . . ?
N2 C4 Pt1 41.6(2) . . ?
C2 C4 Pt1 73.4(2) . . ?
C5 C4 Pt1 166.6(3) . . ?
C4 C5 H5A 109.5(3) . . ?
C4 C5 H5B 109.5(3) . . ?
H5A C5 H5B 109.5 . . ?
C4 C5 H5C 109.5(3) . . ?
H5A C5 H5C 109.5 . . ?
H5B C5 H5C 109.5 . . ?
C7 C6 C11 120.0 . . ?
C7 C6 N2 120.0(3) . . ?
C11 C6 N2 120.0(3) . . ?
C7 C6 Pt1 118.7(2) . . ?
C11 C6 Pt1 109.8(2) . . ?
N2 C6 Pt1 33.8(2) . . ?
C6 C7 C8 120.0 . . ?
C6 C7 C15 121.2(3) . . ?
C8 C7 C15 118.5(3) . . ?
C7 C8 C9 120.0 . . ?
C7 C8 H8 120.0 . . ?
C9 C8 H8 120.0 . . ?
C10 C9 C8 120.0 . . ?
C10 C9 H9 120.0 . . ?
C8 C9 H9 120.0 . . ?
C9 C10 C11 120.0 . . ?
C9 C10 H10 120.0 . . ?
C11 C10 H10 120.0 . . ?
C10 C11 C6 120.0 . . ?
C10 C11 C12 120.1(3) . . ?
C6 C11 C12 119.9(3) . . ?
C14 C12 C11 115.2(5) . . ?
C14 C12 C13 110.1(5) . . ?
C11 C12 C13 110.4(5) . . ?
C14 C12 H12 106.9(4) . . ?
C11 C12 H12 106.9(2) . . ?
C13 C12 H12 106.9(4) . . ?
C12 C13 H13A 109.5(3) . . ?
C12 C13 H13B 109.5(4) . . ?
H13A C13 H13B 109.5 . . ?
C12 C13 H13C 109.5(4) . . ?
H13A C13 H13C 109.5 . . ?
H13B C13 H13C 109.5 . . ?
C12 C14 H14A 109.5(4) . . ?
C12 C14 H14B 109.5(4) . . ?
H14A C14 H14B 109.5 . . ?
C12 C14 H14C 109.5(3) . . ?
H14A C14 H14C 109.5 . . ?
H14B C14 H14C 109.5 . . ?
C7 C15 C17 111.0(5) . . ?
C7 C15 C16 112.6(5) . . ?
C17 C15 C16 110.9(5) . . ?
C7 C15 H15 107.3(3) . . ?
C17 C15 H15 107.3(4) . . ?
C16 C15 H15 107.3(4) . . ?
C15 C16 H16A 109.5(4) . . ?
C15 C16 H16B 109.5(4) . . ?
H16A C16 H16B 109.5 . . ?
C15 C16 H16C 109.5(4) . . ?
H16A C16 H16C 109.5 . . ?
H16B C16 H16C 109.5 . . ?
C15 C17 H17A 109.5(4) . . ?
C15 C17 H17B 109.5(3) . . ?
H17A C17 H17B 109.5 . . ?
C15 C17 H17C 109.5(4) . . ?
H17A C17 H17C 109.5 . . ?
H17B C17 H17C 109.5 . . ?
C19 C18 C23 120.0 . . ?
C19 C18 N1 119.3(2) . . ?
C23 C18 N1 120.6(2) . . ?
C19 C18 Pt1 109.43(14) . . ?
C23 C18 Pt1 117.40(14) . . ?
N1 C18 Pt1 34.97(15) . . ?
C18 C19 C20 120.0 . . ?
C18 C19 C27 121.1(3) . . ?
C20 C19 C27 118.8(3) . . ?
C21 C20 C19 120.0 . . ?
C21 C20 H20 120.0 . . ?
C19 C20 H20 120.0 . . ?
C22 C21 C20 120.0 . . ?
C22 C21 H21 120.0 . . ?
C20 C21 H21 120.0 . . ?
C21 C22 C23 120.0 . . ?
C21 C22 H22 120.0 . . ?
C23 C22 H22 120.0 . . ?
C22 C23 C18 120.0 . . ?
C22 C23 C24 118.2(3) . . ?
C18 C23 C24 121.8(3) . . ?
C26 C24 C25 109.5(5) . . ?
C26 C24 C23 111.8(5) . . ?
C25 C24 C23 110.5(4) . . ?
C26 C24 H24 108.3(4) . . ?
C25 C24 H24 108.3(4) . . ?
C23 C24 H24 108.3(2) . . ?
C24 C25 H25A 109.5(3) . . ?
C24 C25 H25B 109.5(4) . . ?
H25A C25 H25B 109.5 . . ?
C24 C25 H25C 109.5(3) . . ?
H25A C25 H25C 109.5 . . ?
H25B C25 H25C 109.5 . . ?
C24 C26 H26A 109.5(4) . . ?
C24 C26 H26B 109.5(4) . . ?
H26A C26 H26B 109.5 . . ?
C24 C26 H26C 109.5(4) . . ?
H26A C26 H26C 109.5 . . ?
H26B C26 H26C 109.5 . . ?
C28 C27 C29 109.6(5) . . ?
C28 C27 C19 113.0(5) . . ?
C29 C27 C19 114.0(5) . . ?
C28 C27 H27 106.6(4) . . ?
C29 C27 H27 106.6(4) . . ?
C19 C27 H27 106.6(2) . . ?
C27 C28 H28A 109.5(4) . . ?
C27 C28 H28B 109.5(4) . . ?
H28A C28 H28B 109.5 . . ?
C27 C28 H28C 109.5(4) . . ?
H28A C28 H28C 109.5 . . ?
H28B C28 H28C 109.5 . . ?
C27 C29 H29A 109.5(3) . . ?
C27 C29 H29B 109.5(4) . . ?
H29A C29 H29B 109.5 . . ?
C27 C29 H29C 109.5(4) . . ?
H29A C29 H29C 109.5 . . ?
H29B C29 H29C 109.5 . . ?
Pt2 C30 H30A 109.47(12) . . ?
Pt2 C30 H30B 109.47(13) . . ?
H30A C30 H30B 109.5 . . ?
Pt2 C30 H30C 109.47(13) . . ?
H30A C30 H30C 109.5 . . ?
H30B C30 H30C 109.5 . . ?
N3 C31 C33 114.1(3) . . ?
N3 C31 C32 125.0(4) . . ?
C33 C31 C32 120.9(4) . . ?
N3 C31 Pt2 41.5(2) . . ?
C33 C31 Pt2 72.6(2) . . ?
C32 C31 Pt2 166.5(3) . . ?
C31 C32 H32A 109.5(3) . . ?
C31 C32 H32B 109.5(3) . . ?
H32A C32 H32B 109.5 . . ?
C31 C32 H32C 109.5(3) . . ?
H32A C32 H32C 109.5 . . ?
H32B C32 H32C 109.5 . . ?
N4 C33 C31 116.4(4) . . ?
N4 C33 C34 124.8(4) . . ?
C31 C33 C34 118.8(4) . . ?
N4 C33 Pt2 39.2(2) . . ?
C31 C33 Pt2 77.2(2) . . ?
C34 C33 Pt2 164.0(3) . . ?
C33 C34 H34A 109.5(2) . . ?
C33 C34 H34B 109.5(3) . . ?
H34A C34 H34B 109.5 . . ?
C33 C34 H34C 109.5(2) . . ?
H34A C34 H34C 109.5 . . ?
H34B C34 H34C 109.5 . . ?
C36 C35 C40 120.0 . . ?
C36 C35 N4 118.9(2) . . ?
C40 C35 N4 121.1(2) . . ?
C36 C35 Pt2 109.73(14) . . ?
C40 C35 Pt2 118.84(14) . . ?
N4 C35 Pt2 34.27(15) . . ?
C35 C36 C37 120.0 . . ?
C35 C36 C44 120.3(3) . . ?
C37 C36 C44 119.7(3) . . ?
C36 C37 C38 120.0 . . ?
C36 C37 H37 120.0 . . ?
C38 C37 H37 120.0 . . ?
C37 C38 C39 120.0 . . ?
C37 C38 H38 120.0 . . ?
C39 C38 H38 120.0 . . ?
C40 C39 C38 120.0 . . ?
C40 C39 H39 120.0 . . ?
C38 C39 H39 120.0 . . ?
C39 C40 C35 120.0 . . ?
C39 C40 C41 117.9(3) . . ?
C35 C40 C41 122.1(3) . . ?
C42 C41 C40 113.2(4) . . ?
C42 C41 C43 108.6(5) . . ?
C40 C41 C43 110.7(5) . . ?
C42 C41 H41 108.1(3) . . ?
C40 C41 H41 108.1(2) . . ?
C43 C41 H41 108.1(4) . . ?
C41 C42 H42A 109.5(3) . . ?
C41 C42 H42B 109.5(3) . . ?
H42A C42 H42B 109.5 . . ?
C41 C42 H42C 109.5(3) . . ?
H42A C42 H42C 109.5 . . ?
H42B C42 H42C 109.5 . . ?
C41 C43 H43A 109.5(4) . . ?
C41 C43 H43B 109.5(4) . . ?
H43A C43 H43B 109.5 . . ?
C41 C43 H43C 109.5(4) . . ?
H43A C43 H43C 109.5 . . ?
H43B C43 H43C 109.5 . . ?
C46 C44 C36 110.7(5) . . ?
C46 C44 C45 110.0(5) . . ?
C36 C44 C45 113.5(5) . . ?
C46 C44 H44 107.5(4) . . ?
C36 C44 H44 107.5(2) . . ?
C45 C44 H44 107.5(4) . . ?
C44 C45 H45A 109.5(3) . . ?
C44 C45 H45B 109.5(4) . . ?
H45A C45 H45B 109.5 . . ?
C44 C45 H45C 109.5(4) . . ?
H45A C45 H45C 109.5 . . ?
H45B C45 H45C 109.5 . . ?
C44 C46 H46A 109.5(4) . . ?
C44 C46 H46B 109.5(4) . . ?
H46A C46 H46B 109.5 . . ?
C44 C46 H46C 109.5(4) . . ?
H46A C46 H46C 109.5 . . ?
H46B C46 H46C 109.5 . . ?
C48 C47 C52 120.0 . . ?
C48 C47 N3 120.6(2) . . ?
C52 C47 N3 119.4(2) . . ?
C48 C47 Pt2 119.34(15) . . ?
C52 C47 Pt2 109.84(15) . . ?
N3 C47 Pt2 34.01(15) . . ?
C49 C48 C47 120.0 . . ?
C49 C48 C56 118.7(3) . . ?
C47 C48 C56 121.1(3) . . ?
C50 C49 C48 120.0 . . ?
C50 C49 H49 120.0 . . ?
C48 C49 H49 120.0 . . ?
C49 C50 C51 120.0 . . ?
C49 C50 H50 120.0 . . ?
C51 C50 H50 120.0 . . ?
C52 C51 C50 120.0 . . ?
C52 C51 H51 120.0 . . ?
C50 C51 H51 120.0 . . ?
C51 C52 C47 120.0 . . ?
C51 C52 C53 119.5(3) . . ?
C47 C52 C53 120.3(3) . . ?
C52 C53 C55 111.2(5) . . ?
C52 C53 C54 114.8(5) . . ?
C55 C53 C54 110.2(5) . . ?
C52 C53 H53 106.7(2) . . ?
C55 C53 H53 106.7(4) . . ?
C54 C53 H53 106.7(3) . . ?
C53 C54 H54A 109.5(4) . . ?
C53 C54 H54B 109.5(3) . . ?
H54A C54 H54B 109.5 . . ?
C53 C54 H54C 109.5(3) . . ?
H54A C54 H54C 109.5 . . ?
H54B C54 H54C 109.5 . . ?
C53 C55 H55A 109.5(4) . . ?
C53 C55 H55B 109.5(4) . . ?
H55A C55 H55B 109.5 . . ?
C53 C55 H55C 109.5(4) . . ?
H55A C55 H55C 109.5 . . ?
H55B C55 H55C 109.5 . . ?
C58 C56 C48 110.7(5) . . ?
C58 C56 C57 111.0(5) . . ?
C48 C56 C57 112.0(5) . . ?
C58 C56 H56 107.7(4) . . ?
C48 C56 H56 107.7(2) . . ?
C57 C56 H56 107.7(3) . . ?
C56 C57 H57A 109.5(3) . . ?
C56 C57 H57B 109.5(3) . . ?
H57A C57 H57B 109.5 . . ?
C56 C57 H57C 109.5(3) . . ?
H57A C57 H57C 109.5 . . ?
H57B C57 H57C 109.5 . . ?
C56 C58 H58A 109.5(4) . . ?
C56 C58 H58B 109.5(3) . . ?
H58A C58 H58B 109.5 . . ?
C56 C58 H58C 109.5(4) . . ?
H58A C58 H58C 109.5 . . ?
H58B C58 H58C 109.5 . . ?
F2 B1 F1 118.8(7) . . ?
F2 B1 F3 105.6(6) . . ?
F1 B1 F3 108.6(7) . . ?
F2 B1 F4 109.8(7) . . ?
F1 B1 F4 107.1(5) . . ?
F3 B1 F4 106.2(7) . . ?
Cl62 C60 Cl63 104.0(6) . . ?
Cl62 C60 Cl61 106.9(6) . . ?
Cl63 C60 Cl61 108.3(8) . . ?

loop_
_geom_bond_atom_site_label_1
_geom_bond_atom_site_label_2
_geom_bond_distance
_geom_bond_site_symmetry_2
_geom_bond_publ_flag
Pt1 N1 1.990(3) . ?
Pt1 C1 2.069(4) . ?
Pt1 N2 2.091(3) . ?
Pt1 Cl1 2.2963(10) . ?
Pt1 C2 2.828(4) . ?
Pt1 C4 2.871(4) . ?
Pt1 C18 2.976(2) . ?
Pt1 C6 3.110(3) . ?
Pt1 Pt2 3.9650(3) . ?
Pt2 N4 2.000(3) . ?
Pt2 C30 2.068(4) . ?
Pt2 N3 2.103(3) . ?
Pt2 Cl1 2.2963(10) . ?
Pt2 C33 2.822(4) . ?
Pt2 C31 2.884(4) . ?
Pt2 C35 3.010(2) . ?
Pt2 C47 3.128(2) . ?
N1 C2 1.288(5) . ?
N1 C18 1.413(4) . ?
N2 C4 1.289(5) . ?
N2 C6 1.410(4) . ?
N3 C31 1.285(5) . ?
N3 C47 1.426(4) . ?
N4 C33 1.281(5) . ?
N4 C35 1.426(4) . ?
C1 H1A 0.96 . ?
C1 H1B 0.96 . ?
C1 H1C 0.96 . ?
C2 C4 1.479(6) . ?
C2 C3 1.515(6) . ?
C3 H3A 0.96 . ?
C3 H3B 0.96 . ?
C3 H3C 0.96 . ?
C4 C5 1.503(6) . ?
C5 H5A 0.96 . ?
C5 H5B 0.96 . ?
C5 H5C 0.96 . ?
C6 C7 1.39 . ?
C6 C11 1.39 . ?
C7 C8 1.39 . ?
C7 C15 1.515(7) . ?
C8 C9 1.39 . ?
C8 H8 0.93 . ?
C9 C10 1.39 . ?
C9 H9 0.93 . ?
C10 C11 1.39 . ?
C10 H10 0.93 . ?
C11 C12 1.530(6) . ?
C12 C14 1.503(8) . ?
C12 C13 1.533(7) . ?
C12 H12 0.98 . ?
C13 H13A 0.96 . ?
C13 H13B 0.96 . ?
C13 H13C 0.96 . ?
C14 H14A 0.96 . ?
C14 H14B 0.96 . ?
C14 H14C 0.96 . ?
C15 C17 1.518(8) . ?
C15 C16 1.526(8) . ?
C15 H15 0.98 . ?
C16 H16A 0.96 . ?
C16 H16B 0.96 . ?
C16 H16C 0.96 . ?
C17 H17A 0.96 . ?
C17 H17B 0.96 . ?
C17 H17C 0.96 . ?
C18 C19 1.39 . ?
C18 C23 1.39 . ?
C19 C20 1.39 . ?
C19 C27 1.529(6) . ?
C20 C21 1.39 . ?
C20 H20 0.93 . ?
C21 C22 1.39 . ?
C21 H21 0.93 . ?
C22 C23 1.39 . ?
C22 H22 0.93 . ?
C23 C24 1.536(5) . ?
C24 C26 1.503(7) . ?
C24 C25 1.525(8) . ?
C24 H24 0.98 . ?
C25 H25A 0.96 . ?
C25 H25B 0.96 . ?
C25 H25C 0.96 . ?
C26 H26A 0.96 . ?
C26 H26B 0.96 . ?
C26 H26C 0.96 . ?
C27 C28 1.492(8) . ?
C27 C29 1.511(8) . ?
C27 H27 0.98 . ?
C28 H28A 0.96 . ?
C28 H28B 0.96 . ?
C28 H28C 0.96 . ?
C29 H29A 0.96 . ?
C29 H29B 0.96 . ?
C29 H29C 0.96 . ?
C30 H30A 0.96 . ?
C30 H30B 0.96 . ?
C30 H30C 0.96 . ?
C31 C33 1.484(5) . ?
C31 C32 1.486(5) . ?
C32 H32A 0.96 . ?
C32 H32B 0.96 . ?
C32 H32C 0.96 . ?
C33 C34 1.502(6) . ?
C34 H34A 0.96 . ?
C34 H34B 0.96 . ?
C34 H34C 0.96 . ?
C35 C36 1.39 . ?
C35 C40 1.39 . ?
C36 C37 1.39 . ?
C36 C44 1.527(6) . ?
C37 C38 1.39 . ?
C37 H37 0.93 . ?
C38 C39 1.39 . ?
C38 H38 0.93 . ?
C39 C40 1.39 . ?
C39 H39 0.93 . ?
C40 C41 1.523(6) . ?
C41 C42 1.516(7) . ?
C41 C43 1.526(8) . ?
C41 H41 0.98 . ?
C42 H42A 0.96 . ?
C42 H42B 0.96 . ?
C42 H42C 0.96 . ?
C43 H43A 0.96 . ?
C43 H43B 0.96 . ?
C43 H43C 0.96 . ?
C44 C46 1.515(8) . ?
C44 C45 1.536(8) . ?
C44 H44 0.98 . ?
C45 H45A 0.96 . ?
C45 H45B 0.96 . ?
C45 H45C 0.96 . ?
C46 H46A 0.96 . ?
C46 H46B 0.96 . ?
C46 H46C 0.96 . ?
C47 C48 1.39 . ?
C47 C52 1.39 . ?
C48 C49 1.39 . ?
C48 C56 1.532(6) . ?
C49 C50 1.39 . ?
C49 H49 0.93 . ?
C50 C51 1.39 . ?
C50 H50 0.93 . ?
C51 C52 1.39 . ?
C51 H51 0.93 . ?
C52 C53 1.508(6) . ?
C53 C55 1.512(8) . ?
C53 C54 1.518(8) . ?
C53 H53 0.98 . ?
C54 H54A 0.96 . ?
C54 H54B 0.96 . ?
C54 H54C 0.96 . ?
C55 H55A 0.96 . ?
C55 H55B 0.96 . ?
C55 H55C 0.96 . ?
C56 C58 1.522(8) . ?
C56 C57 1.550(7) . ?
C56 H56 0.98 . ?
C57 H57A 0.96 . ?
C57 H57B 0.96 . ?
C57 H57C 0.96 . ?
C58 H58A 0.96 . ?
C58 H58B 0.96 . ?
C58 H58C 0.96 . ?
B1 F2 1.294(7) . ?
B1 F1 1.330(8) . ?
B1 F3 1.331(9) . ?
B1 F4 1.369(9) . ?
Cl63 C60 1.650(9) . ?
Cl62 C60 1.630(11) . ?
Cl61 C60 1.668(10) . ?
